data_7207610
loop_
_publ_author_name
'Caira, Mino R.'
'Bourne, Susan A.'
'Samsodien, Halima'
'Engel, Emile'
'Liebenberg, Wilna'
'Stieger, Nicole'
'Aucamp, Marique'

_publ_section_title
;
 Co-crystals of the antiretroviral nevirapine: crystal structures, thermal
 analysis and dissolution behaviour
;
_journal_issue 7
_journal_name_full CrystEngComm
_journal_page_first 2541
_journal_paper_doi 10.1039/c2ce06507j
_journal_volume 14
_journal_year 2012
_chemical_formula_moiety 'C15 H14 N4 O, C4 H6 O6'
_chemical_formula_sum 'C19 H20 N4 O7'
_chemical_formula_weight 416.39
_chemical_melting_point 501.15
_chemical_name_common 'nevirapine-rac-tartaric acid 1:1 co-crystal'
_chemical_name_systematic
;
11-cyclopropyl-5,11-dihydro-4-methyl-6H-dipyrido[3,2-b:2',3'-e]diazepin-6-one
rac-2,3-dihydroxybutanedioic acid 1:1 co-crystal
;
_space_group_IT_number 14
_symmetry_cell_setting monoclinic
_symmetry_space_group_name_Hall '-P 2ybc'
_symmetry_space_group_name_H-M 'P 1 21/c 1'
_atom_sites_solution_hydrogens geom
_atom_sites_solution_primary direct
_atom_sites_solution_secondary difmap
_audit_creation_method SHELXL-97
_cell_angle_alpha 90.00
_cell_angle_beta 90.66(3)
_cell_angle_gamma 90.00
_cell_formula_units_Z 4
_cell_length_a 9.877(2)
_cell_length_b 19.286(4)
_cell_length_c 9.6971(19)
_cell_measurement_reflns_used 3753
_cell_measurement_temperature 173(2)
_cell_measurement_theta_max 26.35
_cell_measurement_theta_min 2.06
_cell_volume 1847.1(6)
_computing_cell_refinement 'DENZO-SMN (Otwinowski & Minor, 1997)'
_computing_data_collection 'COLLECT 2000'
_computing_data_reduction 'DENZO-SMN (Otwinowski & Minor, 1997)'
_computing_molecular_graphics 'X-Seed (Barbour, 2001)'
_computing_publication_material 'PLATON (Spek, 1990)'
_computing_structure_refinement 'SHELXL-97 (Sheldrick, 1997)'
_computing_structure_solution 'SHELXS-97 (Sheldrick, 1990)'
_diffrn_ambient_temperature 173(2)
_diffrn_detector_area_resol_mean n/a
_diffrn_measured_fraction_theta_full 0.996
_diffrn_measured_fraction_theta_max 0.996
_diffrn_measurement_device_type 'Nonius Kappa CCD diffractometer'
_diffrn_measurement_method n/a
_diffrn_radiation_monochromator graphite
_diffrn_radiation_source 'fine-focus sealed tube'
_diffrn_radiation_type MoK\a
_diffrn_radiation_wavelength 0.71073
_diffrn_reflns_av_R_equivalents 0.0303
_diffrn_reflns_av_sigmaI/netI 0.0295
_diffrn_reflns_limit_h_max 12
_diffrn_reflns_limit_h_min -12
_diffrn_reflns_limit_k_max 24
_diffrn_reflns_limit_k_min -24
_diffrn_reflns_limit_l_max 12
_diffrn_reflns_limit_l_min -12
_diffrn_reflns_number 12293
_diffrn_reflns_theta_full 26.35
_diffrn_reflns_theta_max 26.35
_diffrn_reflns_theta_min 2.06
_diffrn_standards_decay_% 0
_diffrn_standards_interval_count n/a
_diffrn_standards_interval_time n/a
_diffrn_standards_number n/a
_exptl_absorpt_coefficient_mu 0.116
_exptl_absorpt_correction_type none
_exptl_absorpt_process_details none
_exptl_crystal_colour colourless
_exptl_crystal_density_diffrn 1.497
_exptl_crystal_density_method 'not measured'
_exptl_crystal_description rod
_exptl_crystal_F_000 872
_exptl_crystal_size_max 0.42
_exptl_crystal_size_mid 0.27
_exptl_crystal_size_min 0.26
_refine_diff_density_max 0.222
_refine_diff_density_min -0.214
_refine_diff_density_rms 0.042
_refine_ls_extinction_method none
_refine_ls_goodness_of_fit_ref 1.030
_refine_ls_hydrogen_treatment constr
_refine_ls_matrix_type full
_refine_ls_number_parameters 276
_refine_ls_number_reflns 3753
_refine_ls_number_restraints 0
_refine_ls_restrained_S_all 1.030
_refine_ls_R_factor_all 0.0518
_refine_ls_R_factor_gt 0.0355
_refine_ls_shift/su_max 0.000
_refine_ls_shift/su_mean 0.000
_refine_ls_structure_factor_coef Fsqd
_refine_ls_weighting_details 'calc w=1/[\s^2^(Fo^2^)+(0.0348P)^2^+0.8302P] where P=(Fo^2^+2Fc^2^)/3'
_refine_ls_weighting_scheme calc
_refine_ls_wR_factor_gt 0.0795
_refine_ls_wR_factor_ref 0.0876
_reflns_number_gt 3012
_reflns_number_total 3753
_reflns_threshold_expression >2sigma(I)
_cod_data_source_file c2ce06507j.txt
_cod_data_source_block v:\xrd-s\nv\nvtta(~1\nvtta)
_cod_depositor_comments
;
The following automatic conversions were performed:

'_chemical_melting_point' value '228 C' was changed to '501.15' - it
was converted from degrees Celsius(C) to Kelvins(K).

Automatic conversion script
Id: cif_fix_values 1715 2011-07-08 13:25:40Z adriana 
;
_cod_original_sg_symbol_H-M 'P 21/c'
_cod_database_code 7207610

loop_
_symmetry_equiv_pos_as_xyz
'x, y, z'
'-x, y+1/2, -z+1/2'
'-x, -y, -z'
'x, -y-1/2, z-1/2'

loop_
_atom_site_label
_atom_site_type_symbol
_atom_site_fract_x
_atom_site_fract_y
_atom_site_fract_z
_atom_site_U_iso_or_equiv
_atom_site_adp_type
_atom_site_occupancy
_atom_site_symmetry_multiplicity
_atom_site_calc_flag
_atom_site_refinement_flags
C1 C 0.25372(14) 0.24068(7) 0.81210(15) 0.0215(3) Uani 1 1 d .
N2 N 0.25717(12) 0.17275(6) 0.84086(12) 0.0215(3) Uani 1 1 d .
H2 H 0.3003 0.1465 0.7815 0.026 Uiso 1 1 calc R
C3 C 0.20002(14) 0.13776(7) 0.95502(14) 0.0198(3) Uani 1 1 d .
C4 C 0.06506(14) 0.14748(7) 0.99219(14) 0.0196(3) Uani 1 1 d .
N5 N -0.01244(12) 0.20101(6) 0.93143(12) 0.0197(3) Uani 1 1 d .
C6 C 0.04124(14) 0.26894(7) 0.94907(14) 0.0191(3) Uani 1 1 d .
C7 C 0.16873(14) 0.28720(7) 0.89705(14) 0.0198(3) Uani 1 1 d .
O8 O 0.32256(11) 0.26531(5) 0.71689(11) 0.0293(3) Uani 1 1 d .
C9 C 0.21385(15) 0.35451(8) 0.91934(15) 0.0240(3) Uani 1 1 d .
H9 H 0.2989 0.3688 0.8844 0.029 Uiso 1 1 calc R
C10 C 0.13544(16) 0.40071(8) 0.99215(16) 0.0270(3) Uani 1 1 d .
H10 H 0.1667 0.4462 1.0122 0.032 Uiso 1 1 calc R
C11 C 0.00996(16) 0.37838(8) 1.03473(16) 0.0273(3) Uani 1 1 d .
H11 H -0.0462 0.4105 1.0815 0.033 Uiso 1 1 calc R
N12 N -0.03748(12) 0.31398(6) 1.01404(13) 0.0241(3) Uani 1 1 d .
N13 N 0.00670(13) 0.10723(6) 1.08725(12) 0.0231(3) Uani 1 1 d .
C14 C 0.08077(16) 0.05698(8) 1.14699(15) 0.0275(4) Uani 1 1 d .
H14 H 0.0372 0.0258 1.2079 0.033 Uiso 1 1 calc R
C15 C 0.21667(16) 0.04860(7) 1.12417(15) 0.0259(3) Uani 1 1 d .
H15 H 0.2669 0.0145 1.1737 0.031 Uiso 1 1 calc R
C16 C 0.28011(15) 0.09056(7) 1.02771(14) 0.0216(3) Uani 1 1 d .
C17 C 0.42991(15) 0.08660(8) 1.00353(16) 0.0277(3) Uani 1 1 d .
H17B H 0.4462 0.0668 0.9122 0.042 Uiso 1 1 calc R
H17A H 0.4723 0.0572 1.0742 0.042 Uiso 1 1 calc R
H17C H 0.4689 0.1333 1.0084 0.042 Uiso 1 1 calc R
C18 C -0.15866(14) 0.19496(7) 0.94046(15) 0.0215(3) Uani 1 1 d .
H18 H -0.2004 0.2074 1.0306 0.026 Uiso 1 1 calc R
C19 C -0.22198(16) 0.13682(8) 0.86170(16) 0.0281(4) Uani 1 1 d .
H19B H -0.3012 0.1134 0.9026 0.034 Uiso 1 1 calc R
H19A H -0.1617 0.1062 0.8082 0.034 Uiso 1 1 calc R
C20 C -0.23954(16) 0.21045(8) 0.81305(17) 0.0290(3) Uani 1 1 d .
H20B H -0.1900 0.2250 0.7298 0.035 Uiso 1 1 calc R
H20A H -0.3295 0.2323 0.8242 0.035 Uiso 1 1 calc R
C21 C 0.52974(14) 0.14212(7) 0.58364(14) 0.0198(3) Uani 1 1 d .
C22 C 0.64516(14) 0.11342(7) 0.49800(14) 0.0199(3) Uani 1 1 d .
H22 H 0.7169 0.1498 0.4916 0.024 Uiso 1 1 calc R
C23 C 0.59429(14) 0.09648(7) 0.35060(14) 0.0201(3) Uani 1 1 d .
H23 H 0.5489 0.1383 0.3102 0.024 Uiso 1 1 calc R
C24 C 0.71442(15) 0.07642(8) 0.26157(14) 0.0223(3) Uani 1 1 d .
O25 O 0.50433(11) 0.20794(5) 0.55698(11) 0.0262(2) Uani 1 1 d .
H25 H 0.4429 0.2221 0.6090 0.031 Uiso 1 1 calc R
O26 O 0.46652(10) 0.10738(5) 0.66538(10) 0.0261(2) Uani 1 1 d .
O27 O 0.70293(10) 0.05392(5) 0.55977(10) 0.0231(2) Uani 1 1 d .
H27 H 0.6435 0.0231 0.5673 0.028 Uiso 1 1 calc R
O28 O 0.50118(10) 0.04082(5) 0.35345(10) 0.0232(2) Uani 1 1 d .
H28 H 0.5402 0.0041 0.3295 0.028 Uiso 1 1 calc R
O29 O 0.79040(11) 0.12955(5) 0.23280(11) 0.0323(3) Uani 1 1 d .
H29 H 0.8532 0.1170 0.1807 0.039 Uiso 1 1 calc R
O30 O 0.73238(12) 0.01718(6) 0.22566(12) 0.0354(3) Uani 1 1 d .

loop_
_atom_site_aniso_label
_atom_site_aniso_U_11
_atom_site_aniso_U_22
_atom_site_aniso_U_33
_atom_site_aniso_U_23
_atom_site_aniso_U_13
_atom_site_aniso_U_12
C1 0.0177(7) 0.0250(7) 0.0218(7) 0.0021(6) 0.0038(6) 0.0016(6)
N2 0.0226(6) 0.0206(6) 0.0213(6) 0.0015(5) 0.0085(5) 0.0038(5)
C3 0.0225(7) 0.0173(7) 0.0196(7) -0.0012(5) 0.0044(6) -0.0013(6)
C4 0.0213(7) 0.0188(7) 0.0188(7) -0.0020(5) 0.0023(6) -0.0015(6)
N5 0.0163(6) 0.0188(6) 0.0242(6) -0.0001(5) 0.0037(5) -0.0010(5)
C6 0.0182(7) 0.0207(7) 0.0184(7) 0.0010(6) 0.0006(6) 0.0003(6)
C7 0.0196(7) 0.0203(7) 0.0196(7) 0.0025(6) 0.0020(6) 0.0018(6)
O8 0.0318(6) 0.0263(6) 0.0301(6) 0.0070(5) 0.0151(5) 0.0050(5)
C9 0.0189(7) 0.0251(8) 0.0280(8) 0.0042(6) 0.0031(6) -0.0012(6)
C10 0.0267(8) 0.0210(7) 0.0332(8) -0.0024(6) 0.0015(7) -0.0031(6)
C11 0.0256(8) 0.0232(8) 0.0331(9) -0.0056(6) 0.0061(7) 0.0023(6)
N12 0.0214(6) 0.0225(6) 0.0285(7) -0.0039(5) 0.0064(5) -0.0001(5)
N13 0.0248(6) 0.0227(6) 0.0221(6) 0.0008(5) 0.0066(5) -0.0029(5)
C14 0.0368(9) 0.0227(8) 0.0230(8) 0.0045(6) 0.0062(7) -0.0032(7)
C15 0.0342(9) 0.0204(7) 0.0231(8) 0.0022(6) 0.0001(6) 0.0022(6)
C16 0.0252(8) 0.0183(7) 0.0214(7) -0.0037(6) 0.0012(6) 0.0017(6)
C17 0.0258(8) 0.0287(8) 0.0286(8) 0.0020(7) 0.0012(6) 0.0055(6)
C18 0.0172(7) 0.0228(7) 0.0245(7) -0.0029(6) 0.0037(6) -0.0018(6)
C19 0.0241(8) 0.0250(8) 0.0352(9) -0.0050(7) 0.0035(7) -0.0049(6)
C20 0.0244(8) 0.0304(8) 0.0320(9) -0.0003(7) -0.0023(7) -0.0007(7)
C21 0.0195(7) 0.0214(7) 0.0186(7) -0.0029(6) 0.0009(6) -0.0019(6)
C22 0.0186(7) 0.0199(7) 0.0214(7) 0.0000(6) 0.0040(6) -0.0006(6)
C23 0.0211(7) 0.0194(7) 0.0201(7) 0.0017(6) 0.0042(6) -0.0022(6)
C24 0.0240(8) 0.0242(8) 0.0188(7) 0.0002(6) 0.0036(6) -0.0023(6)
O25 0.0283(6) 0.0224(5) 0.0281(6) 0.0005(4) 0.0126(5) 0.0036(4)
O26 0.0277(6) 0.0244(5) 0.0265(6) 0.0012(4) 0.0112(5) -0.0004(4)
O27 0.0200(5) 0.0237(5) 0.0256(5) 0.0011(4) 0.0013(4) -0.0001(4)
O28 0.0219(5) 0.0228(5) 0.0249(5) -0.0020(4) 0.0044(4) -0.0038(4)
O29 0.0353(7) 0.0260(6) 0.0360(6) -0.0022(5) 0.0220(5) -0.0052(5)
O30 0.0389(7) 0.0263(6) 0.0413(7) -0.0085(5) 0.0187(5) -0.0034(5)

loop_
_atom_type_symbol
_atom_type_description
_atom_type_scat_dispersion_real
_atom_type_scat_dispersion_imag
_atom_type_scat_source
C C 0.0033 0.0016 'International Tables Vol C Tables 4.2.6.8 and 6.1.1.4'
H H 0.0000 0.0000 'International Tables Vol C Tables 4.2.6.8 and 6.1.1.4'
N N 0.0061 0.0033 'International Tables Vol C Tables 4.2.6.8 and 6.1.1.4'
O O 0.0106 0.0060 'International Tables Vol C Tables 4.2.6.8 and 6.1.1.4'

loop_
_geom_angle_atom_site_label_1
_geom_angle_atom_site_label_2
_geom_angle_atom_site_label_3
_geom_angle
O8 C1 N2 120.92(13)
O8 C1 C7 119.82(13)
N2 C1 C7 119.25(12)
C1 N2 C3 128.17(12)
C1 N2 H2 115.9
C3 N2 H2 115.9
C16 C3 C4 119.68(13)
C16 C3 N2 118.49(12)
C4 C3 N2 121.78(13)
N13 C4 C3 121.25(13)
N13 C4 N5 118.40(12)
C3 C4 N5 120.34(12)
C4 N5 C6 115.10(12)
C4 N5 C18 116.83(11)
C6 N5 C18 115.85(11)
N12 C6 C7 122.50(13)
N12 C6 N5 116.06(12)
C7 C6 N5 121.41(12)
C9 C7 C6 117.72(13)
C9 C7 C1 117.96(13)
C6 C7 C1 124.19(13)
C10 C9 C7 120.15(13)
C10 C9 H9 119.9
C7 C9 H9 119.9
C11 C10 C9 117.57(14)
C11 C10 H10 121.2
C9 C10 H10 121.2
N12 C11 C10 123.89(14)
N12 C11 H11 118.1
C10 C11 H11 118.1
C6 N12 C11 118.07(12)
C4 N13 C14 118.59(13)
N13 C14 C15 123.02(14)
N13 C14 H14 118.5
C15 C14 H14 118.5
C14 C15 C16 119.26(14)
C14 C15 H15 120.4
C16 C15 H15 120.4
C15 C16 C3 117.58(14)
C15 C16 C17 121.82(13)
C3 C16 C17 120.59(13)
C16 C17 H17B 109.5
C16 C17 H17A 109.5
H17B C17 H17A 109.5
C16 C17 H17C 109.5
H17B C17 H17C 109.5
H17A C17 H17C 109.5
N5 C18 C19 116.18(12)
N5 C18 C20 117.18(12)
C19 C18 C20 60.61(10)
N5 C18 H18 117.0
C19 C18 H18 117.0
C20 C18 H18 117.0
C18 C19 C20 59.80(10)
C18 C19 H19B 117.8
C20 C19 H19B 117.8
C18 C19 H19A 117.8
C20 C19 H19A 117.8
H19B C19 H19A 114.9
C18 C20 C19 59.58(10)
C18 C20 H20B 117.8
C19 C20 H20B 117.8
C18 C20 H20A 117.8
C19 C20 H20A 117.8
H20B C20 H20A 115.0
O26 C21 O25 124.06(13)
O26 C21 C22 123.29(13)
O25 C21 C22 112.64(11)
O27 C22 C21 111.45(11)
O27 C22 C23 110.26(11)
C21 C22 C23 110.13(12)
O27 C22 H22 108.3
C21 C22 H22 108.3
C23 C22 H22 108.3
O28 C23 C24 109.20(11)
O28 C23 C22 110.31(11)
C24 C23 C22 109.31(12)
O28 C23 H23 109.3
C24 C23 H23 109.3
C22 C23 H23 109.3
O30 C24 O29 126.55(13)
O30 C24 C23 121.38(13)
O29 C24 C23 112.06(12)
C21 O25 H25 109.5
C22 O27 H27 109.5
C23 O28 H28 109.5
C24 O29 H29 109.5

loop_
_geom_bond_atom_site_label_1
_geom_bond_atom_site_label_2
_geom_bond_distance
C1 O8 1.2470(17)
C1 N2 1.3397(18)
C1 C7 1.485(2)
N2 C3 1.4191(17)
N2 H2 0.8800
C3 C16 1.392(2)
C3 C4 1.3976(19)
C4 N13 1.3405(18)
C4 N5 1.4101(18)
N5 C6 1.4229(18)
N5 C18 1.4526(18)
C6 N12 1.3294(18)
C6 C7 1.407(2)
C7 C9 1.389(2)
C9 C10 1.380(2)
C9 H9 0.9500
C10 C11 1.380(2)
C10 H10 0.9500
C11 N12 1.3417(19)
C11 H11 0.9500
N13 C14 1.342(2)
C14 C15 1.373(2)
C14 H14 0.9500
C15 C16 1.391(2)
C15 H15 0.9500
C16 C17 1.503(2)
C17 H17B 0.9800
C17 H17A 0.9800
C17 H17C 0.9800
C18 C19 1.490(2)
C18 C20 1.494(2)
C18 H18 1.0000
C19 C20 1.506(2)
C19 H19B 0.9900
C19 H19A 0.9900
C20 H20B 0.9900
C20 H20A 0.9900
C21 O26 1.2158(17)
C21 O25 1.3190(17)
C21 C22 1.5224(19)
C22 O27 1.4118(17)
C22 C23 1.545(2)
C22 H22 1.0000
C23 O28 1.4141(16)
C23 C24 1.525(2)
C23 H23 1.0000
C24 O30 1.2080(18)
C24 O29 1.3022(17)
O25 H25 0.8400
O27 H27 0.8400
O28 H28 0.8400
O29 H29 0.8400

loop_
_geom_torsion_atom_site_label_1
_geom_torsion_atom_site_label_2
_geom_torsion_atom_site_label_3
_geom_torsion_atom_site_label_4
_geom_torsion
O8 C1 N2 C3 171.12(14)
C7 C1 N2 C3 -7.6(2)
C1 N2 C3 C16 -132.06(16)
C1 N2 C3 C4 50.5(2)
C16 C3 C4 N13 -6.9(2)
N2 C3 C4 N13 170.45(13)
C16 C3 C4 N5 172.05(13)
N2 C3 C4 N5 -10.6(2)
N13 C4 N5 C6 121.09(14)
C3 C4 N5 C6 -57.93(17)
N13 C4 N5 C18 -19.84(18)
C3 C4 N5 C18 161.14(13)
C4 N5 C6 N12 -120.40(14)
C18 N5 C6 N12 20.93(18)
C4 N5 C6 C7 61.24(17)
C18 N5 C6 C7 -157.43(13)
N12 C6 C7 C9 2.0(2)
N5 C6 C7 C9 -179.70(13)
N12 C6 C7 C1 -173.70(13)
N5 C6 C7 C1 4.6(2)
O8 C1 C7 C9 -31.9(2)
N2 C1 C7 C9 146.86(14)
O8 C1 C7 C6 143.85(15)
N2 C1 C7 C6 -37.4(2)
C6 C7 C9 C10 1.0(2)
C1 C7 C9 C10 176.97(14)
C7 C9 C10 C11 -3.1(2)
C9 C10 C11 N12 2.6(2)
C7 C6 N12 C11 -2.6(2)
N5 C6 N12 C11 179.04(13)
C10 C11 N12 C6 0.2(2)
C3 C4 N13 C14 0.1(2)
N5 C4 N13 C14 -178.90(13)
C4 N13 C14 C15 5.8(2)
N13 C14 C15 C16 -4.7(2)
C14 C15 C16 C3 -2.3(2)
C14 C15 C16 C17 176.63(14)
C4 C3 C16 C15 7.8(2)
N2 C3 C16 C15 -169.67(12)
C4 C3 C16 C17 -171.11(13)
N2 C3 C16 C17 11.4(2)
C4 N5 C18 C19 -66.96(17)
C6 N5 C18 C19 152.39(13)
C4 N5 C18 C20 -135.73(13)
C6 N5 C18 C20 83.63(15)
N5 C18 C19 C20 -107.89(14)
N5 C18 C20 C19 106.26(14)
O26 C21 C22 O27 -22.88(19)
O25 C21 C22 O27 158.58(12)
O26 C21 C22 C23 99.82(16)
O25 C21 C22 C23 -78.72(15)
O27 C22 C23 O28 56.49(14)
C21 C22 C23 O28 -66.90(14)
O27 C22 C23 C24 -63.59(14)
C21 C22 C23 C24 173.01(11)
O28 C23 C24 O30 -12.88(19)
C22 C23 C24 O30 107.88(16)
O28 C23 C24 O29 167.53(12)
C22 C23 C24 O29 -71.72(15)
